data_7130162
loop_
_publ_author_name
'Cao, Shujun'
'Yuan, Weidong'
'Li, Yun'
'Teng, Xinjie'
'Si, Huaxing'
'Chen, Rongshun'
'Zhu, Yingguang'

_publ_section_title
;
 Photoredox/copper cocatalyzed domino cyclization of oxime esters with
 TMSCN: access to antifungal active tetrasubstituted pyrazines
;
_journal_name_full 'Chemical Communications'
_journal_paper_doi 10.1039/D2CC02480B
_journal_year 2022
_chemical_formula_moiety 'C19 H16 N4'
_chemical_formula_sum 'C19 H16 N4'
_chemical_formula_weight 300.36
_space_group_crystal_system triclinic
_space_group_IT_number 2
_space_group_name_Hall '-P 1'
_space_group_name_H-M_alt 'P -1'
_atom_sites_solution_hydrogens geom
_audit_creation_method SHELXL-2018/3
_audit_update_record
;
2021-08-04 deposited with the CCDC.	2022-05-31 downloaded from the CCDC.
;
_cell_angle_alpha 80.485(4)
_cell_angle_beta 88.980(5)
_cell_angle_gamma 82.009(5)
_cell_formula_units_Z 2
_cell_length_a 6.3310(9)
_cell_length_b 9.7410(13)
_cell_length_c 13.1586(19)
_cell_measurement_reflns_used 3615
_cell_measurement_temperature 296(2)
_cell_measurement_theta_max 27.13
_cell_measurement_theta_min 2.44
_cell_volume 792.55(19)
_computing_cell_refinement 'Bruker SAINT'
_computing_data_collection 'Bruker APEX3'
_computing_data_reduction 'Bruker SAINT'
_computing_molecular_graphics 'Bruker SHELXTL'
_computing_publication_material 'Bruker SHELXTL'
_computing_structure_refinement 'SHELXL-2018/3 (Sheldrick, 2018)'
_computing_structure_solution 'SHELXT 2014/5 (Sheldrick, 2014)'
_diffrn_ambient_temperature 296(2)
_diffrn_measured_fraction_theta_full 0.989
_diffrn_measured_fraction_theta_max 0.989
_diffrn_measurement_device_type 'Bruker D8 QUEST PHOTON 100'
_diffrn_measurement_method '\f and \w scans'
_diffrn_radiation_type MoK\a
_diffrn_radiation_wavelength 0.71073
_diffrn_reflns_av_R_equivalents 0.0368
_diffrn_reflns_av_unetI/netI 0.0405
_diffrn_reflns_Laue_measured_fraction_full 0.989
_diffrn_reflns_Laue_measured_fraction_max 0.989
_diffrn_reflns_limit_h_max 7
_diffrn_reflns_limit_h_min -7
_diffrn_reflns_limit_k_max 11
_diffrn_reflns_limit_k_min -11
_diffrn_reflns_limit_l_max 15
_diffrn_reflns_limit_l_min -15
_diffrn_reflns_number 10488
_diffrn_reflns_point_group_measured_fraction_full 0.989
_diffrn_reflns_point_group_measured_fraction_max 0.989
_diffrn_reflns_theta_full 24.999
_diffrn_reflns_theta_max 24.999
_diffrn_reflns_theta_min 2.437
_diffrn_source.source 'Ius 2.0'
_diffrn_source.type microfocus

_exptl_absorpt_coefficient_mu 0.077
_exptl_absorpt_correction_T_max 0.7456
_exptl_absorpt_correction_T_min 0.6905
_exptl_absorpt_correction_type multi-scan
_exptl_absorpt_process_details sadabs
_exptl_crystal_colour yellow
_exptl_crystal_density_diffrn 1.259
_exptl_crystal_description plate
_exptl_crystal_F_000 316
_exptl_crystal_size_max 0.200
_exptl_crystal_size_mid 0.180
_exptl_crystal_size_min 0.050
_refine_diff_density_max 0.153
_refine_diff_density_min -0.148
_refine_diff_density_rms 0.033
_refine_ls_extinction_method none
_refine_ls_goodness_of_fit_ref 1.027
_refine_ls_hydrogen_treatment constr
_refine_ls_matrix_type full
_refine_ls_number_parameters 208
_refine_ls_number_reflns 2766
_refine_ls_number_restraints 0
_refine_ls_restrained_S_all 1.027
_refine_ls_R_factor_all 0.0886
_refine_ls_R_factor_gt 0.0499
_refine_ls_shift/su_max 0.000
_refine_ls_shift/su_mean 0.000
_refine_ls_structure_factor_coef Fsqd
_refine_ls_weighting_details 'w=1/[\s^2^(Fo^2^)+(0.0631P)^2^+0.1625P] where P=(Fo^2^+2Fc^2^)/3'
_refine_ls_weighting_scheme calc
_refine_ls_wR_factor_gt 0.1184
_refine_ls_wR_factor_ref 0.1374
_reflns_Friedel_coverage 0.000
_reflns_number_gt 1791
_reflns_number_total 2766
_reflns_threshold_expression 'I > 2\s(I)'
_cod_data_source_file d2cc02480b2.cif
_cod_data_source_block CSJ06_86_1_a
_cod_database_code 7130162
_shelx_shelxl_version_number 2018/3
_shelx_space_group_comment
;
The symmetry employed for this shelxl refinement is uniquely defined
by the following loop, which should always be used as a source of
symmetry information in preference to the above space-group names.
They are only intended as comments.
;
_shelx_estimated_absorpt_t_min 0.985
_shelx_estimated_absorpt_t_max 0.996

loop_
_space_group_symop_operation_xyz
'x, y, z'
'-x, -y, -z'

loop_
_atom_site_label
_atom_site_type_symbol
_atom_site_fract_x
_atom_site_fract_y
_atom_site_fract_z
_atom_site_U_iso_or_equiv
_atom_site_adp_type
_atom_site_occupancy
_atom_site_site_symmetry_order
_atom_site_calc_flag
_atom_site_refinement_flags_posn
_atom_site_refinement_flags_adp
_atom_site_refinement_flags_occupancy
_atom_site_disorder_assembly
_atom_site_disorder_group
C1 C -0.3080(4) 0.7084(3) 0.5161(2) 0.0826(8) Uani 1 1 d . . . . .
H1 H -0.419913 0.701690 0.562555 0.099 Uiso 1 1 calc R U . . .
C2 C -0.2761(4) 0.6215(3) 0.4451(2) 0.0935(9) Uani 1 1 d . . . . .
H2 H -0.364566 0.553217 0.443607 0.112 Uiso 1 1 calc R U . . .
C3 C -0.1127(4) 0.6343(3) 0.37498(19) 0.0841(8) Uani 1 1 d . . . . .
H3 H -0.092998 0.574166 0.326585 0.101 Uiso 1 1 calc R U . . .
C4 C 0.0212(3) 0.7331(2) 0.37469(16) 0.0522(5) Uani 1 1 d . . . . .
C5 C -0.0120(4) 0.8168(2) 0.4486(2) 0.0813(8) Uani 1 1 d . . . . .
H5 H 0.077967 0.883793 0.451716 0.098 Uiso 1 1 calc R U . . .
C6 C -0.1749(5) 0.8049(3) 0.5184(2) 0.1009(10) Uani 1 1 d . . . . .
H6 H -0.193780 0.863662 0.567775 0.121 Uiso 1 1 calc R U . . .
C7 C 0.1968(3) 0.7533(2) 0.29675(18) 0.0629(6) Uani 1 1 d . . . . .
H7A H 0.141251 0.824713 0.239616 0.076 Uiso 1 1 calc R U . . .
H7B H 0.310767 0.788612 0.328520 0.076 Uiso 1 1 calc R U . . .
C8 C 0.2890(3) 0.6241(2) 0.25497(17) 0.0567(6) Uani 1 1 d . . . . .
H8A H 0.179236 0.594766 0.216210 0.068 Uiso 1 1 calc R U . . .
H8B H 0.330659 0.549288 0.312242 0.068 Uiso 1 1 calc R U . . .
C9 C 0.4799(3) 0.64329(19) 0.18620(15) 0.0470(5) Uani 1 1 d . . . . .
C10 C 0.6131(3) 0.53015(19) 0.15592(14) 0.0440(5) Uani 1 1 d . . . . .
C11 C 0.5835(3) 0.3812(2) 0.19224(15) 0.0464(5) Uani 1 1 d . . . . .
C12 C 0.3968(4) 0.3297(2) 0.17371(17) 0.0600(6) Uani 1 1 d . . . . .
H12 H 0.284741 0.389534 0.138478 0.072 Uiso 1 1 calc R U . . .
C13 C 0.3761(4) 0.1905(3) 0.2072(2) 0.0716(7) Uani 1 1 d . . . . .
H13 H 0.252534 0.155836 0.192369 0.086 Uiso 1 1 calc R U . . .
C14 C 0.5371(5) 0.1035(3) 0.2620(2) 0.0780(8) Uani 1 1 d . . . . .
H14 H 0.521120 0.010287 0.286120 0.094 Uiso 1 1 calc R U . . .
C15 C 0.7222(4) 0.1527(2) 0.2818(2) 0.0781(7) Uani 1 1 d . . . . .
H15 H 0.831648 0.092975 0.319131 0.094 Uiso 1 1 calc R U . . .
C16 C 0.7456(4) 0.2909(2) 0.24624(18) 0.0632(6) Uani 1 1 d . . . . .
H16 H 0.872278 0.323590 0.258779 0.076 Uiso 1 1 calc R U . . .
C17 C 0.8294(3) 0.68000(19) 0.06696(14) 0.0457(5) Uani 1 1 d . . . . .
C18 C 0.6946(3) 0.79116(19) 0.09831(15) 0.0508(5) Uani 1 1 d . . . . .
C19 C 0.7376(3) 0.9330(2) 0.06796(19) 0.0645(7) Uani 1 1 d . . . . .
N1 N 0.5240(3) 0.77288(16) 0.15742(13) 0.0549(5) Uani 1 1 d . . . . .
N2 N 0.7845(2) 0.54851(15) 0.09660(12) 0.0459(4) Uani 1 1 d . . . . .
N3 N 0.7781(4) 1.0432(2) 0.04223(19) 0.0905(8) Uani 1 1 d . . . . .
N4 N 1.0027(3) 0.69723(17) 0.00882(13) 0.0586(5) Uani 1 1 d . . . . .
H4A H 1.081130 0.625357 -0.008367 0.070 Uiso 1 1 calc R U . . .
H4B H 1.035433 0.780159 -0.011316 0.070 Uiso 1 1 calc R U . . .

loop_
_atom_site_aniso_label
_atom_site_aniso_U_11
_atom_site_aniso_U_22
_atom_site_aniso_U_33
_atom_site_aniso_U_23
_atom_site_aniso_U_13
_atom_site_aniso_U_12
C1 0.0732(17) 0.099(2) 0.0719(17) -0.0082(15) 0.0371(14) -0.0103(15)
C2 0.0736(18) 0.138(3) 0.0844(19) -0.0316(19) 0.0301(15) -0.0563(17)
C3 0.0740(17) 0.125(2) 0.0728(17) -0.0459(15) 0.0313(14) -0.0492(16)
C4 0.0463(12) 0.0554(12) 0.0535(13) -0.0068(10) 0.0134(10) -0.0062(10)
C5 0.100(2) 0.0640(15) 0.0889(18) -0.0282(14) 0.0456(16) -0.0289(14)
C6 0.134(3) 0.0810(18) 0.097(2) -0.0344(16) 0.067(2) -0.0307(19)
C7 0.0588(14) 0.0565(13) 0.0750(15) -0.0139(11) 0.0271(12) -0.0128(11)
C8 0.0553(13) 0.0538(12) 0.0627(13) -0.0105(10) 0.0223(11) -0.0149(10)
C9 0.0461(12) 0.0446(12) 0.0509(12) -0.0075(9) 0.0136(9) -0.0107(9)
C10 0.0471(12) 0.0455(11) 0.0424(11) -0.0091(9) 0.0089(9) -0.0153(9)
C11 0.0526(12) 0.0428(11) 0.0469(11) -0.0114(9) 0.0172(10) -0.0149(10)
C12 0.0641(14) 0.0593(13) 0.0630(14) -0.0173(11) 0.0137(11) -0.0229(11)
C13 0.0835(18) 0.0642(16) 0.0796(17) -0.0258(14) 0.0299(15) -0.0401(15)
C14 0.109(2) 0.0464(13) 0.0832(18) -0.0124(13) 0.0424(16) -0.0300(15)
C15 0.0887(19) 0.0486(14) 0.0911(19) 0.0035(13) 0.0146(15) -0.0083(13)
C16 0.0617(14) 0.0510(13) 0.0764(16) -0.0054(12) 0.0122(12) -0.0136(11)
C17 0.0502(12) 0.0434(11) 0.0460(11) -0.0093(9) 0.0136(9) -0.0144(9)
C18 0.0553(12) 0.0403(11) 0.0576(13) -0.0078(9) 0.0197(10) -0.0118(9)
C19 0.0639(15) 0.0429(12) 0.0875(16) -0.0141(11) 0.0410(12) -0.0108(11)
N1 0.0552(11) 0.0459(10) 0.0628(11) -0.0068(8) 0.0242(9) -0.0099(8)
N2 0.0496(10) 0.0404(9) 0.0502(10) -0.0102(7) 0.0165(8) -0.0141(7)
N3 0.0924(16) 0.0483(12) 0.132(2) -0.0165(12) 0.0602(14) -0.0189(11)
N4 0.0612(11) 0.0431(9) 0.0745(12) -0.0135(8) 0.0342(9) -0.0169(8)

loop_
_atom_type_symbol
_atom_type_description
_atom_type_scat_dispersion_real
_atom_type_scat_dispersion_imag
_atom_type_scat_source
C C 0.0033 0.0016 'International Tables Vol C Tables 4.2.6.8 and 6.1.1.4'
H H 0.0000 0.0000 'International Tables Vol C Tables 4.2.6.8 and 6.1.1.4'
N N 0.0061 0.0033 'International Tables Vol C Tables 4.2.6.8 and 6.1.1.4'

loop_
_geom_angle_atom_site_label_1
_geom_angle_atom_site_label_2
_geom_angle_atom_site_label_3
_geom_angle
_geom_angle_site_symmetry_1
_geom_angle_site_symmetry_3
_geom_angle_publ_flag
C6 C1 C2 119.1(2) . . ?
C6 C1 H1 120.4 . . ?
C2 C1 H1 120.4 . . ?
C1 C2 C3 120.0(2) . . ?
C1 C2 H2 120.0 . . ?
C3 C2 H2 120.0 . . ?
C4 C3 C2 121.8(2) . . ?
C4 C3 H3 119.1 . . ?
C2 C3 H3 119.1 . . ?
C5 C4 C3 116.72(19) . . ?
C5 C4 C7 120.12(19) . . ?
C3 C4 C7 123.1(2) . . ?
C4 C5 C6 121.7(2) . . ?
C4 C5 H5 119.1 . . ?
C6 C5 H5 119.1 . . ?
C1 C6 C5 120.5(3) . . ?
C1 C6 H6 119.7 . . ?
C5 C6 H6 119.7 . . ?
C8 C7 C4 115.15(17) . . ?
C8 C7 H7A 108.5 . . ?
C4 C7 H7A 108.5 . . ?
C8 C7 H7B 108.5 . . ?
C4 C7 H7B 108.5 . . ?
H7A C7 H7B 107.5 . . ?
C7 C8 C9 114.06(16) . . ?
C7 C8 H8A 108.7 . . ?
C9 C8 H8A 108.7 . . ?
C7 C8 H8B 108.7 . . ?
C9 C8 H8B 108.7 . . ?
H8A C8 H8B 107.6 . . ?
N1 C9 C10 119.85(16) . . ?
N1 C9 C8 117.45(17) . . ?
C10 C9 C8 122.65(16) . . ?
N2 C10 C9 122.01(16) . . ?
N2 C10 C11 115.13(16) . . ?
C9 C10 C11 122.75(16) . . ?
C16 C11 C12 118.59(19) . . ?
C16 C11 C10 119.38(17) . . ?
C12 C11 C10 122.03(19) . . ?
C13 C12 C11 120.4(2) . . ?
C13 C12 H12 119.8 . . ?
C11 C12 H12 119.8 . . ?
C14 C13 C12 120.0(2) . . ?
C14 C13 H13 120.0 . . ?
C12 C13 H13 120.0 . . ?
C13 C14 C15 120.4(2) . . ?
C13 C14 H14 119.8 . . ?
C15 C14 H14 119.8 . . ?
C14 C15 C16 119.8(3) . . ?
C14 C15 H15 120.1 . . ?
C16 C15 H15 120.1 . . ?
C15 C16 C11 120.8(2) . . ?
C15 C16 H16 119.6 . . ?
C11 C16 H16 119.6 . . ?
N4 C17 N2 117.91(17) . . ?
N4 C17 C18 123.42(16) . . ?
N2 C17 C18 118.67(16) . . ?
N1 C18 C17 123.03(16) . . ?
N1 C18 C19 116.80(17) . . ?
C17 C18 C19 120.17(17) . . ?
N3 C19 C18 177.5(2) . . ?
C9 N1 C18 118.12(16) . . ?
C10 N2 C17 118.31(16) . . ?
C17 N4 H4A 120.0 . . ?
C17 N4 H4B 120.0 . . ?
H4A N4 H4B 120.0 . . ?

loop_
_geom_bond_atom_site_label_1
_geom_bond_atom_site_label_2
_geom_bond_distance
_geom_bond_site_symmetry_2
_geom_bond_publ_flag
C1 C6 1.350(4) . ?
C1 C2 1.356(4) . ?
C1 H1 0.9300 . ?
C2 C3 1.378(3) . ?
C2 H2 0.9300 . ?
C3 C4 1.368(3) . ?
C3 H3 0.9300 . ?
C4 C5 1.365(3) . ?
C4 C7 1.510(3) . ?
C5 C6 1.374(3) . ?
C5 H5 0.9300 . ?
C6 H6 0.9300 . ?
C7 C8 1.497(3) . ?
C7 H7A 0.9700 . ?
C7 H7B 0.9700 . ?
C8 C9 1.511(3) . ?
C8 H8A 0.9700 . ?
C8 H8B 0.9700 . ?
C9 N1 1.323(2) . ?
C9 C10 1.400(3) . ?
C10 N2 1.340(2) . ?
C10 C11 1.487(2) . ?
C11 C16 1.379(3) . ?
C11 C12 1.387(3) . ?
C12 C13 1.379(3) . ?
C12 H12 0.9300 . ?
C13 C14 1.364(4) . ?
C13 H13 0.9300 . ?
C14 C15 1.371(4) . ?
C14 H14 0.9300 . ?
C15 C16 1.377(3) . ?
C15 H15 0.9300 . ?
C16 H16 0.9300 . ?
C17 N4 1.340(2) . ?
C17 N2 1.344(2) . ?
C17 C18 1.396(3) . ?
C18 N1 1.335(2) . ?
C18 C19 1.436(3) . ?
C19 N3 1.133(2) . ?
N4 H4A 0.8600 . ?
N4 H4B 0.8600 . ?

loop_
_geom_hbond_atom_site_label_D
_geom_hbond_atom_site_label_H
_geom_hbond_atom_site_label_A
_geom_hbond_distance_DH
_geom_hbond_distance_HA
_geom_hbond_distance_DA
_geom_hbond_angle_DHA
_geom_hbond_site_symmetry_A
_geom_hbond_publ_flag
N4 H4B N3 0.86 2.20 3.025(2) 161.0 2_775 yes
N4 H4A N2 0.86 2.27 3.099(2) 161.8 2_765 yes

loop_
_geom_torsion_atom_site_label_1
_geom_torsion_atom_site_label_2
_geom_torsion_atom_site_label_3
_geom_torsion_atom_site_label_4
_geom_torsion
_geom_torsion_site_symmetry_1
_geom_torsion_site_symmetry_2
_geom_torsion_site_symmetry_3
_geom_torsion_site_symmetry_4
_geom_torsion_publ_flag
C6 C1 C2 C3 -1.5(5) . . . . ?
C1 C2 C3 C4 0.2(5) . . . . ?
C2 C3 C4 C5 1.2(4) . . . . ?
C2 C3 C4 C7 -177.8(2) . . . . ?
C3 C4 C5 C6 -1.4(4) . . . . ?
C7 C4 C5 C6 177.6(3) . . . . ?
C2 C1 C6 C5 1.3(5) . . . . ?
C4 C5 C6 C1 0.2(5) . . . . ?
C5 C4 C7 C8 151.8(2) . . . . ?
C3 C4 C7 C8 -29.2(3) . . . . ?
C4 C7 C8 C9 -173.66(18) . . . . ?
C7 C8 C9 N1 -10.3(3) . . . . ?
C7 C8 C9 C10 167.3(2) . . . . ?
N1 C9 C10 N2 -1.1(3) . . . . ?
C8 C9 C10 N2 -178.61(18) . . . . ?
N1 C9 C10 C11 174.96(18) . . . . ?
C8 C9 C10 C11 -2.6(3) . . . . ?
N2 C10 C11 C16 56.1(2) . . . . ?
C9 C10 C11 C16 -120.2(2) . . . . ?
N2 C10 C11 C12 -124.1(2) . . . . ?
C9 C10 C11 C12 59.7(3) . . . . ?
C16 C11 C12 C13 -1.1(3) . . . . ?
C10 C11 C12 C13 179.00(18) . . . . ?
C11 C12 C13 C14 2.3(3) . . . . ?
C12 C13 C14 C15 -1.8(4) . . . . ?
C13 C14 C15 C16 0.1(4) . . . . ?
C14 C15 C16 C11 1.1(4) . . . . ?
C12 C11 C16 C15 -0.5(3) . . . . ?
C10 C11 C16 C15 179.3(2) . . . . ?
N4 C17 C18 N1 -179.04(19) . . . . ?
N2 C17 C18 N1 0.7(3) . . . . ?
N4 C17 C18 C19 0.3(3) . . . . ?
N2 C17 C18 C19 -179.92(19) . . . . ?
C10 C9 N1 C18 1.1(3) . . . . ?
C8 C9 N1 C18 178.71(18) . . . . ?
C17 C18 N1 C9 -0.9(3) . . . . ?
C19 C18 N1 C9 179.71(19) . . . . ?
C9 C10 N2 C17 0.9(3) . . . . ?
C11 C10 N2 C17 -175.45(16) . . . . ?
N4 C17 N2 C10 179.11(17) . . . . ?
C18 C17 N2 C10 -0.7(3) . . . . ?
